data_7135074
loop_
_publ_author_name
'Gao, Feng'
'Xu, Yanning'
'Ding, Zeyang'
'Liu, Hanwen'
'Wang, Haoran'
'Alam, Parvej'
'Qiu, Zijie'
'Tang, Ben Zhong'

_publ_section_title
;
 Through-space conjugation engineering in methylated tetraphenylethene
 derivatives.
;
_journal_issue 92
_journal_name_full 'Chemical communications (Cambridge, England)'
_journal_page_first 18100
_journal_page_last 18103
_journal_paper_doi 10.1039/d5cc04641f
_journal_volume 61
_journal_year 2025
_chemical_formula_moiety 'C30 H28'
_chemical_formula_sum 'C30 H28'
_chemical_formula_weight 388.52
_space_group_crystal_system monoclinic
_space_group_IT_number 14
_space_group_name_Hall '-P 2ybc'
_space_group_name_H-M_alt 'P 1 21/c 1'
_atom_sites_solution_hydrogens geom
_atom_sites_solution_primary dual
_audit_creation_date 2025-10-09
_audit_creation_method
;
Olex2 1.3
(compiled 2020.11.12 svn.r5f609507 for OlexSys, GUI svn.r6403)
;
_audit_update_record
;
2025-10-09 deposited with the CCDC.	2025-10-13 downloaded from the CCDC.
;
_cell_angle_alpha 90
_cell_angle_beta 109.562(4)
_cell_angle_gamma 90
_cell_formula_units_Z 4
_cell_length_a 21.3224(18)
_cell_length_b 5.8170(6)
_cell_length_c 19.767(2)
_cell_measurement_reflns_used 1123
_cell_measurement_temperature 273(2)
_cell_measurement_theta_max 49.77
_cell_measurement_theta_min 4.52
_cell_volume 2310.2(4)
_computing_cell_refinement 'Bruker SMART'
_computing_data_collection 'Bruker SMART'
_computing_data_reduction 'Bruker SAINT'
_computing_molecular_graphics 'Olex2 1.3 (Dolomanov et al., 2009)'
_computing_publication_material 'Olex2 1.3 (Dolomanov et al., 2009)'
_computing_structure_refinement 'XL  (Sheldrick, 2008)'
_computing_structure_solution 'SHELXT 2014/5 (Sheldrick, 2014)'
_diffrn_ambient_temperature 273.15
_diffrn_measured_fraction_theta_full 0.998
_diffrn_measured_fraction_theta_max 0.998
_diffrn_measurement_device_type 'CCD area detector'
_diffrn_measurement_method 'phi and omega scans'
_diffrn_radiation_monochromator graphite
_diffrn_radiation_type CuK\a
_diffrn_radiation_wavelength 1.54178
_diffrn_reflns_av_R_equivalents 0
_diffrn_reflns_av_unetI/netI 0.0215
_diffrn_reflns_Laue_measured_fraction_full 0.998
_diffrn_reflns_Laue_measured_fraction_max 0.998
_diffrn_reflns_limit_h_max 25
_diffrn_reflns_limit_h_min 0
_diffrn_reflns_limit_k_max 0
_diffrn_reflns_limit_k_min -6
_diffrn_reflns_limit_l_max 21
_diffrn_reflns_limit_l_min -23
_diffrn_reflns_number 4077
_diffrn_reflns_point_group_measured_fraction_full 0.998
_diffrn_reflns_point_group_measured_fraction_max 0.998
_diffrn_reflns_theta_full 66.794
_diffrn_reflns_theta_max 66.794
_diffrn_reflns_theta_min 2.199
_diffrn_source_current 1.1
_diffrn_source_power 0.055
_diffrn_source_voltage 50.0
_exptl_absorpt_coefficient_mu 0.470
_exptl_absorpt_correction_type none
_exptl_crystal_colour 'clear whiteish colourless'
_exptl_crystal_colour_lustre clear
_exptl_crystal_colour_modifier whiteish
_exptl_crystal_colour_primary colourless
_exptl_crystal_density_diffrn 1.117
_exptl_crystal_description block
_exptl_crystal_F_000 832
_exptl_crystal_size_max 0.22
_exptl_crystal_size_mid 0.2
_exptl_crystal_size_min 0.18
_exptl_transmission_factor_max 0.864
_exptl_transmission_factor_min 0.864
_refine_diff_density_max 0.209
_refine_diff_density_min -0.182
_refine_diff_density_rms 0.047
_refine_ls_extinction_coef 0.0082(17)
_refine_ls_extinction_expression Fc^*^=kFc[1+0.001xFc^2^\l^3^/sin(2\q)]^-1/4^
_refine_ls_extinction_method 'SHELXL-2014/7 (Sheldrick 2014'
_refine_ls_goodness_of_fit_ref 1.136
_refine_ls_hydrogen_treatment constr
_refine_ls_matrix_type full
_refine_ls_number_parameters 276
_refine_ls_number_reflns 4077
_refine_ls_number_restraints 0
_refine_ls_restrained_S_all 1.136
_refine_ls_R_factor_all 0.0853
_refine_ls_R_factor_gt 0.0728
_refine_ls_shift/su_max 0.000
_refine_ls_shift/su_mean 0.000
_refine_ls_structure_factor_coef Fsqd
_refine_ls_weighting_details 'w=1/[\s^2^(Fo^2^)+(0.1836P)^2^] where P=(Fo^2^+2Fc^2^)/3'
_refine_ls_weighting_scheme calc
_refine_ls_wR_factor_gt 0.2344
_refine_ls_wR_factor_ref 0.2560
_reflns_Friedel_coverage 0.000
_reflns_number_gt 2914
_reflns_number_total 4077
_reflns_threshold_expression 'I > 2\s(I)'
_cod_data_source_file d5cc04641f2.cif
_cod_data_source_block 1_a
_cod_depositor_comments 'Adding full bibliography for 7135072--7135074.cif.'
_cod_original_cell_volume 2310.3(4)
_cod_database_code 7135074
_shelx_shelxl_version_number 2014/7
_shelx_space_group_comment
;
The symmetry employed for this shelxl refinement is uniquely defined
by the following loop, which should always be used as a source of
symmetry information in preference to the above space-group names.
They are only intended as comments.
;
_shelx_estimated_absorpt_t_max 0.920
_shelx_estimated_absorpt_t_min 0.904
_olex2_refinement_description
;
1. Fixed Uiso
 At 1.2 times of:
  All C(H) groups
 At 1.5 times of:
  All C(H,H,H) groups
2.a Aromatic/amide H refined with riding coordinates:
 C3(H3), C4(H4), C5(H5), C7(H7), C10(H10), C12(H12), C13(H13), C14(H14),
 C18(H18), C20(H20), C21(H21), C22(H22), C25(H25), C26(H26), C27(H27), C29(H29)
2.b Idealised Me refined as rotating group:
 C1(H1A,H1B,H1C), C15(H15A,H15B,H15C), C23(H23A,H23B,H23C), C30(H30A,H30B,H30C)
;
_olex2_submission_special_instructions 'No special instructions were received'

loop_
_space_group_symop_operation_xyz
'x, y, z'
'-x, y+1/2, -z+1/2'
'-x, -y, -z'
'x, -y-1/2, z-1/2'

loop_
_atom_site_label
_atom_site_type_symbol
_atom_site_fract_x
_atom_site_fract_y
_atom_site_fract_z
_atom_site_U_iso_or_equiv
_atom_site_adp_type
_atom_site_occupancy
_atom_site_site_symmetry_order
_atom_site_calc_flag
_atom_site_refinement_flags_posn
_atom_site_refinement_flags_adp
_atom_site_refinement_flags_occupancy
_atom_site_disorder_assembly
_atom_site_disorder_group
C1 C 0.51868(12) 0.2008(4) 0.67471(14) 0.0983(7) Uani 1 1 d . . . . .
H1A H 0.5120 0.0840 0.6387 0.147 Uiso 1 1 calc R U . . .
H1B H 0.5317 0.1305 0.7213 0.147 Uiso 1 1 calc R U . . .
H1C H 0.5530 0.3040 0.6724 0.147 Uiso 1 1 calc R U . . .
C2 C 0.45556(10) 0.3313(3) 0.66195(11) 0.0808(6) Uani 1 1 d . . . . .
C3 C 0.44520(11) 0.5432(4) 0.62819(11) 0.0870(6) Uani 1 1 d . . . . .
H3 H 0.4784 0.6058 0.6131 0.104 Uiso 1 1 calc R U . . .
C4 C 0.38718(12) 0.6628(3) 0.61647(12) 0.0864(6) Uani 1 1 d . . . . .
H4 H 0.3818 0.8066 0.5947 0.104 Uiso 1 1 calc R U . . .
C5 C 0.33670(11) 0.5701(3) 0.63694(11) 0.0821(6) Uani 1 1 d . . . . .
H5 H 0.2972 0.6513 0.6285 0.098 Uiso 1 1 calc R U . . .
C6 C 0.34441(10) 0.3555(3) 0.67021(10) 0.0751(5) Uani 1 1 d . . . . .
C7 C 0.40415(10) 0.2418(3) 0.68337(10) 0.0779(5) Uani 1 1 d . . . . .
H7 H 0.4105 0.1014 0.7072 0.093 Uiso 1 1 calc R U . . .
C8 C 0.28931(10) 0.2528(3) 0.69129(11) 0.0764(5) Uani 1 1 d . . . . .
C9 C 0.30847(10) 0.1558(3) 0.76537(11) 0.0777(5) Uani 1 1 d . . . . .
C10 C 0.35106(11) 0.2734(4) 0.82351(11) 0.0824(6) Uani 1 1 d . . . . .
H10 H 0.3682 0.4143 0.8158 0.099 Uiso 1 1 calc R U . . .
C11 C 0.36918(12) 0.1873(4) 0.89340(12) 0.0917(6) Uani 1 1 d . . . . .
C12 C 0.34401(13) -0.0244(4) 0.90337(13) 0.1004(7) Uani 1 1 d . . . . .
H12 H 0.3551 -0.0852 0.9494 0.120 Uiso 1 1 calc R U . . .
C13 C 0.30282(14) -0.1459(4) 0.84603(14) 0.0988(7) Uani 1 1 d . . . . .
H13 H 0.2868 -0.2888 0.8537 0.119 Uiso 1 1 calc R U . . .
C14 C 0.28505(11) -0.0593(3) 0.77764(12) 0.0876(6) Uani 1 1 d . . . . .
H14 H 0.2573 -0.1438 0.7393 0.105 Uiso 1 1 calc R U . . .
C15 C 0.41310(16) 0.3222(5) 0.95600(14) 0.1203(9) Uani 1 1 d . . . . .
H15A H 0.4277 0.4599 0.9390 0.180 Uiso 1 1 calc R U . . .
H15B H 0.4511 0.2310 0.9819 0.180 Uiso 1 1 calc R U . . .
H15C H 0.3886 0.3621 0.9872 0.180 Uiso 1 1 calc R U . . .
C16 C 0.22601(10) 0.2482(3) 0.64506(11) 0.0788(6) Uani 1 1 d . . . . .
C17 C 0.16754(11) 0.1972(4) 0.66769(12) 0.0848(6) Uani 1 1 d . . . . .
C18 C 0.12151(12) 0.0333(4) 0.63222(14) 0.0985(7) Uani 1 1 d . . . . .
H18 H 0.1272 -0.0451 0.5937 0.118 Uiso 1 1 calc R U . . .
C19 C 0.06610(13) -0.0177(5) 0.65309(18) 0.1142(9) Uani 1 1 d . . . . .
C20 C 0.05833(15) 0.1077(6) 0.70894(18) 0.1221(10) Uani 1 1 d . . . . .
H20 H 0.0221 0.0773 0.7238 0.146 Uiso 1 1 calc R U . . .
C21 C 0.10242(15) 0.2755(6) 0.74308(16) 0.1204(10) Uani 1 1 d . . . . .
H21 H 0.0952 0.3601 0.7797 0.144 Uiso 1 1 calc R U . . .
C22 C 0.15704(13) 0.3196(5) 0.72365(14) 0.1008(7) Uani 1 1 d . . . . .
H22 H 0.1873 0.4317 0.7479 0.121 Uiso 1 1 calc R U . . .
C23 C 0.01828(17) -0.2039(6) 0.6138(3) 0.1563(14) Uani 1 1 d . . . . .
H23A H 0.0000 -0.1653 0.5638 0.234 Uiso 1 1 calc R U . . .
H23B H -0.0170 -0.2170 0.6335 0.234 Uiso 1 1 calc R U . . .
H23C H 0.0415 -0.3477 0.6191 0.234 Uiso 1 1 calc R U . . .
C24 C 0.20965(11) 0.2981(4) 0.56684(11) 0.0831(6) Uani 1 1 d . . . . .
C25 C 0.23995(13) 0.1752(5) 0.52646(13) 0.1007(7) Uani 1 1 d . . . . .
H25 H 0.2697 0.0578 0.5474 0.121 Uiso 1 1 calc R U . . .
C26 C 0.22578(17) 0.2277(7) 0.45499(16) 0.1277(10) Uani 1 1 d . . . . .
H26 H 0.2462 0.1453 0.4278 0.153 Uiso 1 1 calc R U . . .
C27 C 0.18200(19) 0.3998(7) 0.42358(16) 0.1352(12) Uani 1 1 d . . . . .
H27 H 0.1741 0.4359 0.3756 0.162 Uiso 1 1 calc R U . . .
C28 C 0.14913(15) 0.5216(5) 0.46196(15) 0.1162(9) Uani 1 1 d . . . . .
C29 C 0.16340(12) 0.4645(4) 0.53346(13) 0.0954(7) Uani 1 1 d . . . . .
H29 H 0.1411 0.5407 0.5600 0.114 Uiso 1 1 calc R U . . .
C30 C 0.1008(2) 0.7101(6) 0.4269(2) 0.1603(15) Uani 1 1 d . . . . .
H30A H 0.1231 0.8559 0.4369 0.240 Uiso 1 1 calc R U . . .
H30B H 0.0646 0.7090 0.4455 0.240 Uiso 1 1 calc R U . . .
H30C H 0.0839 0.6855 0.3759 0.240 Uiso 1 1 calc R U . . .

loop_
_atom_site_aniso_label
_atom_site_aniso_U_11
_atom_site_aniso_U_22
_atom_site_aniso_U_33
_atom_site_aniso_U_23
_atom_site_aniso_U_13
_atom_site_aniso_U_12
C1 0.0928(15) 0.1050(16) 0.1044(17) 0.0038(12) 0.0428(13) 0.0058(11)
C2 0.0848(13) 0.0870(12) 0.0757(11) -0.0053(9) 0.0334(9) -0.0024(9)
C3 0.0986(15) 0.0880(13) 0.0832(13) -0.0025(10) 0.0422(11) -0.0107(10)
C4 0.1019(15) 0.0752(11) 0.0868(13) 0.0054(9) 0.0379(11) -0.0036(10)
C5 0.0926(13) 0.0747(11) 0.0833(12) 0.0018(9) 0.0353(10) -0.0007(9)
C6 0.0829(12) 0.0746(10) 0.0714(11) -0.0050(8) 0.0307(9) -0.0048(8)
C7 0.0892(13) 0.0755(10) 0.0729(11) 0.0010(8) 0.0323(10) 0.0007(9)
C8 0.0853(13) 0.0743(10) 0.0756(11) -0.0013(8) 0.0350(10) -0.0004(8)
C9 0.0807(12) 0.0794(11) 0.0816(12) 0.0056(9) 0.0385(10) 0.0078(9)
C10 0.0885(13) 0.0846(12) 0.0802(12) 0.0017(9) 0.0363(10) 0.0014(9)
C11 0.0981(15) 0.1045(15) 0.0776(13) 0.0054(10) 0.0363(11) 0.0118(11)
C12 0.124(2) 0.1012(15) 0.0880(15) 0.0160(12) 0.0513(14) 0.0139(13)
C13 0.1223(19) 0.0826(13) 0.1061(17) 0.0160(12) 0.0576(15) 0.0076(12)
C14 0.0969(15) 0.0807(12) 0.0936(14) 0.0038(10) 0.0431(12) 0.0016(10)
C15 0.138(2) 0.137(2) 0.0807(15) -0.0027(14) 0.0296(15) 0.0006(17)
C16 0.0813(13) 0.0792(10) 0.0813(12) 0.0011(9) 0.0343(10) -0.0016(9)
C17 0.0813(13) 0.0906(13) 0.0889(13) 0.0103(10) 0.0368(11) 0.0065(9)
C18 0.0888(14) 0.0989(15) 0.1149(17) 0.0069(12) 0.0436(13) -0.0004(11)
C19 0.0899(16) 0.1124(17) 0.142(2) 0.0276(17) 0.0410(16) -0.0037(13)
C20 0.0962(18) 0.162(3) 0.127(2) 0.035(2) 0.0615(17) 0.0152(19)
C21 0.104(2) 0.169(3) 0.1003(18) 0.0098(18) 0.0516(16) 0.0222(19)
C22 0.0921(15) 0.1270(18) 0.0911(15) 0.0027(13) 0.0409(12) 0.0122(13)
C23 0.106(2) 0.136(3) 0.229(4) 0.019(3) 0.059(2) -0.0226(18)
C24 0.0832(13) 0.0922(13) 0.0771(12) -0.0019(9) 0.0311(10) -0.0116(10)
C25 0.0972(16) 0.1207(17) 0.0912(15) -0.0111(12) 0.0410(13) -0.0083(13)
C26 0.127(2) 0.178(3) 0.0870(17) -0.0251(19) 0.0484(17) -0.026(2)
C27 0.137(3) 0.179(3) 0.0790(16) 0.0098(19) 0.0220(17) -0.054(2)
C28 0.1140(19) 0.1241(19) 0.0899(16) 0.0190(14) 0.0069(15) -0.0290(15)
C29 0.0959(15) 0.0958(14) 0.0879(14) 0.0010(11) 0.0220(11) -0.0075(11)
C30 0.163(3) 0.144(3) 0.130(3) 0.045(2) -0.010(2) -0.012(2)

loop_
_atom_type_symbol
_atom_type_description
_atom_type_scat_dispersion_real
_atom_type_scat_dispersion_imag
_atom_type_scat_source
C C 0.0181 0.0091 'International Tables Vol C Tables 4.2.6.8 and 6.1.1.4'
H H 0.0000 0.0000 'International Tables Vol C Tables 4.2.6.8 and 6.1.1.4'

loop_
_geom_angle_atom_site_label_1
_geom_angle_atom_site_label_2
_geom_angle_atom_site_label_3
_geom_angle
_geom_angle_site_symmetry_1
_geom_angle_site_symmetry_3
_geom_angle_publ_flag
H1A C1 H1B 109.5 . . ?
H1A C1 H1C 109.5 . . ?
H1B C1 H1C 109.5 . . ?
C2 C1 H1A 109.5 . . ?
C2 C1 H1B 109.5 . . ?
C2 C1 H1C 109.5 . . ?
C3 C2 C1 121.62(19) . . ?
C3 C2 C7 117.52(19) . . ?
C7 C2 C1 120.85(19) . . ?
C2 C3 H3 119.2 . . ?
C4 C3 C2 121.57(19) . . ?
C4 C3 H3 119.2 . . ?
C3 C4 H4 120.0 . . ?
C3 C4 C5 120.04(19) . . ?
C5 C4 H4 120.0 . . ?
C4 C5 H5 119.7 . . ?
C4 C5 C6 120.5(2) . . ?
C6 C5 H5 119.7 . . ?
C5 C6 C8 120.60(18) . . ?
C7 C6 C5 118.25(17) . . ?
C7 C6 C8 121.15(17) . . ?
C2 C7 H7 119.0 . . ?
C6 C7 C2 122.06(18) . . ?
C6 C7 H7 119.0 . . ?
C9 C8 C6 116.20(18) . . ?
C16 C8 C6 121.24(17) . . ?
C16 C8 C9 122.56(17) . . ?
C10 C9 C8 121.04(18) . . ?
C10 C9 C14 118.13(19) . . ?
C14 C9 C8 120.81(19) . . ?
C9 C10 H10 118.9 . . ?
C9 C10 C11 122.1(2) . . ?
C11 C10 H10 118.9 . . ?
C10 C11 C15 121.2(2) . . ?
C12 C11 C10 117.9(2) . . ?
C12 C11 C15 120.9(2) . . ?
C11 C12 H12 119.6 . . ?
C13 C12 C11 120.8(2) . . ?
C13 C12 H12 119.6 . . ?
C12 C13 H13 119.6 . . ?
C14 C13 C12 120.9(2) . . ?
C14 C13 H13 119.6 . . ?
C9 C14 H14 119.9 . . ?
C13 C14 C9 120.2(2) . . ?
C13 C14 H14 119.9 . . ?
C11 C15 H15A 109.5 . . ?
C11 C15 H15B 109.5 . . ?
C11 C15 H15C 109.5 . . ?
H15A C15 H15B 109.5 . . ?
H15A C15 H15C 109.5 . . ?
H15B C15 H15C 109.5 . . ?
C8 C16 C17 123.19(18) . . ?
C8 C16 C24 121.93(17) . . ?
C17 C16 C24 114.87(18) . . ?
C18 C17 C16 120.7(2) . . ?
C18 C17 C22 118.7(2) . . ?
C22 C17 C16 120.6(2) . . ?
C17 C18 H18 119.3 . . ?
C17 C18 C19 121.4(3) . . ?
C19 C18 H18 119.3 . . ?
C18 C19 C23 119.2(3) . . ?
C20 C19 C18 117.4(3) . . ?
C20 C19 C23 123.3(3) . . ?
C19 C20 H20 119.1 . . ?
C21 C20 C19 121.7(3) . . ?
C21 C20 H20 119.1 . . ?
C20 C21 H21 119.8 . . ?
C20 C21 C22 120.3(3) . . ?
C22 C21 H21 119.8 . . ?
C17 C22 H22 119.8 . . ?
C21 C22 C17 120.3(3) . . ?
C21 C22 H22 119.8 . . ?
C19 C23 H23A 109.5 . . ?
C19 C23 H23B 109.5 . . ?
C19 C23 H23C 109.5 . . ?
H23A C23 H23B 109.5 . . ?
H23A C23 H23C 109.5 . . ?
H23B C23 H23C 109.5 . . ?
C25 C24 C16 120.3(2) . . ?
C29 C24 C16 120.79(19) . . ?
C29 C24 C25 118.9(2) . . ?
C24 C25 H25 120.2 . . ?
C26 C25 C24 119.6(3) . . ?
C26 C25 H25 120.2 . . ?
C25 C26 H26 119.7 . . ?
C27 C26 C25 120.7(3) . . ?
C27 C26 H26 119.7 . . ?
C26 C27 H27 119.4 . . ?
C26 C27 C28 121.2(3) . . ?
C28 C27 H27 119.4 . . ?
C27 C28 C30 120.9(3) . . ?
C29 C28 C27 117.2(3) . . ?
C29 C28 C30 121.9(3) . . ?
C24 C29 C28 122.3(3) . . ?
C24 C29 H29 118.9 . . ?
C28 C29 H29 118.9 . . ?
C28 C30 H30A 109.5 . . ?
C28 C30 H30B 109.5 . . ?
C28 C30 H30C 109.5 . . ?
H30A C30 H30B 109.5 . . ?
H30A C30 H30C 109.5 . . ?
H30B C30 H30C 109.5 . . ?

loop_
_geom_bond_atom_site_label_1
_geom_bond_atom_site_label_2
_geom_bond_distance
_geom_bond_site_symmetry_2
_geom_bond_publ_flag
C1 H1A 0.9600 . ?
C1 H1B 0.9600 . ?
C1 H1C 0.9600 . ?
C1 C2 1.491(3) . ?
C2 C3 1.383(3) . ?
C2 C7 1.401(3) . ?
C3 H3 0.9300 . ?
C3 C4 1.370(3) . ?
C4 H4 0.9300 . ?
C4 C5 1.380(3) . ?
C5 H5 0.9300 . ?
C5 C6 1.395(3) . ?
C6 C7 1.380(3) . ?
C6 C8 1.496(3) . ?
C7 H7 0.9300 . ?
C8 C9 1.493(3) . ?
C8 C16 1.353(3) . ?
C9 C10 1.384(3) . ?
C9 C14 1.398(3) . ?
C10 H10 0.9300 . ?
C10 C11 1.397(3) . ?
C11 C12 1.384(3) . ?
C11 C15 1.499(4) . ?
C12 H12 0.9300 . ?
C12 C13 1.374(4) . ?
C13 H13 0.9300 . ?
C13 C14 1.372(3) . ?
C14 H14 0.9300 . ?
C15 H15A 0.9600 . ?
C15 H15B 0.9600 . ?
C15 H15C 0.9600 . ?
C16 C17 1.488(3) . ?
C16 C24 1.495(3) . ?
C17 C18 1.380(3) . ?
C17 C22 1.395(3) . ?
C18 H18 0.9300 . ?
C18 C19 1.407(4) . ?
C19 C20 1.379(5) . ?
C19 C23 1.512(5) . ?
C20 H20 0.9300 . ?
C20 C21 1.366(5) . ?
C21 H21 0.9300 . ?
C21 C22 1.367(4) . ?
C22 H22 0.9300 . ?
C23 H23A 0.9600 . ?
C23 H23B 0.9600 . ?
C23 H23C 0.9600 . ?
C24 C25 1.382(3) . ?
C24 C29 1.382(3) . ?
C25 H25 0.9300 . ?
C25 C26 1.377(4) . ?
C26 H26 0.9300 . ?
C26 C27 1.368(5) . ?
C27 H27 0.9300 . ?
C27 C28 1.387(5) . ?
C28 C29 1.383(4) . ?
C28 C30 1.505(5) . ?
C29 H29 0.9300 . ?
C30 H30A 0.9600 . ?
C30 H30B 0.9600 . ?
C30 H30C 0.9600 . ?

loop_
_geom_torsion_atom_site_label_1
_geom_torsion_atom_site_label_2
_geom_torsion_atom_site_label_3
_geom_torsion_atom_site_label_4
_geom_torsion
_geom_torsion_site_symmetry_1
_geom_torsion_site_symmetry_2
_geom_torsion_site_symmetry_3
_geom_torsion_site_symmetry_4
_geom_torsion_publ_flag
C1 C2 C3 C4 180.0(2) . . . . ?
C1 C2 C7 C6 -177.92(19) . . . . ?
C2 C3 C4 C5 -1.5(3) . . . . ?
C3 C2 C7 C6 1.6(3) . . . . ?
C3 C4 C5 C6 0.6(3) . . . . ?
C4 C5 C6 C7 1.4(3) . . . . ?
C4 C5 C6 C8 -178.93(19) . . . . ?
C5 C6 C7 C2 -2.5(3) . . . . ?
C5 C6 C8 C9 -132.97(19) . . . . ?
C5 C6 C8 C16 47.4(3) . . . . ?
C6 C8 C9 C10 44.1(2) . . . . ?
C6 C8 C9 C14 -134.37(19) . . . . ?
C6 C8 C16 C17 -165.95(18) . . . . ?
C6 C8 C16 C24 13.1(3) . . . . ?
C7 C2 C3 C4 0.5(3) . . . . ?
C7 C6 C8 C9 46.7(2) . . . . ?
C7 C6 C8 C16 -132.9(2) . . . . ?
C8 C6 C7 C2 177.84(17) . . . . ?
C8 C9 C10 C11 179.33(18) . . . . ?
C8 C9 C14 C13 -179.7(2) . . . . ?
C8 C16 C17 C18 -129.4(2) . . . . ?
C8 C16 C17 C22 52.7(3) . . . . ?
C8 C16 C24 C25 55.1(3) . . . . ?
C8 C16 C24 C29 -126.0(2) . . . . ?
C9 C8 C16 C17 14.5(3) . . . . ?
C9 C8 C16 C24 -166.49(18) . . . . ?
C9 C10 C11 C12 1.1(3) . . . . ?
C9 C10 C11 C15 -177.4(2) . . . . ?
C10 C9 C14 C13 1.7(3) . . . . ?
C10 C11 C12 C13 0.4(3) . . . . ?
C11 C12 C13 C14 -0.7(4) . . . . ?
C12 C13 C14 C9 -0.3(3) . . . . ?
C14 C9 C10 C11 -2.1(3) . . . . ?
C15 C11 C12 C13 178.9(2) . . . . ?
C16 C8 C9 C10 -136.3(2) . . . . ?
C16 C8 C9 C14 45.2(3) . . . . ?
C16 C17 C18 C19 179.7(2) . . . . ?
C16 C17 C22 C21 178.5(2) . . . . ?
C16 C24 C25 C26 -178.2(2) . . . . ?
C16 C24 C29 C28 177.3(2) . . . . ?
C17 C16 C24 C25 -125.8(2) . . . . ?
C17 C16 C24 C29 53.1(3) . . . . ?
C17 C18 C19 C20 2.1(4) . . . . ?
C17 C18 C19 C23 -178.2(3) . . . . ?
C18 C17 C22 C21 0.6(4) . . . . ?
C18 C19 C20 C21 0.0(5) . . . . ?
C19 C20 C21 C22 -1.7(5) . . . . ?
C20 C21 C22 C17 1.4(4) . . . . ?
C22 C17 C18 C19 -2.4(4) . . . . ?
C23 C19 C20 C21 -179.7(3) . . . . ?
C24 C16 C17 C18 51.5(3) . . . . ?
C24 C16 C17 C22 -126.4(2) . . . . ?
C24 C25 C26 C27 -0.1(4) . . . . ?
C25 C24 C29 C28 -3.8(3) . . . . ?
C25 C26 C27 C28 -2.0(5) . . . . ?
C26 C27 C28 C29 1.1(4) . . . . ?
C26 C27 C28 C30 -179.7(3) . . . . ?
C27 C28 C29 C24 1.8(4) . . . . ?
C29 C24 C25 C26 2.9(4) . . . . ?
C30 C28 C29 C24 -177.3(2) . . . . ?
